data_4517033
loop_
_publ_author_name
'D&#x2019;Amato, Roberto'
'Donnadio, Anna'
'Carta, Mariolino'
'Sangregorio, Claudio'
'Tiana, Davide'
'Vivani, Riccardo'
'Taddei, Marco'
'Costantino, Ferdinando'

_publ_section_title
;
 Water-Based Synthesis and Enhanced CO2 Capture Performance of
 Perfluorinated Cerium-Based Metal--Organic Frameworks with UiO-66 and
 MIL-140 Topology
;
_journal_issue 1
_journal_name_full 'ACS Sustainable Chemistry &amp; Engineering'
_journal_page_first 394
_journal_paper_doi 10.1021/acssuschemeng.8b03765
_journal_volume 7
_journal_year 2018
_chemical_formula_moiety Ce6O4(OH)4(OOC-C6F4-COO)6
_chemical_formula_sum 'C24 Ce3 F12 O16'
_chemical_formula_weight 1192.36
_space_group_IT_number 225
_space_group_name_Hall '-F 4 2 3'
_space_group_name_H-M_alt 'F m -3 m'
_symmetry_cell_setting cubic
_symmetry_space_group_name_H-M 'F m -3 m'
_cell_angle_alpha 90
_cell_angle_beta 90
_cell_angle_gamma 90
_cell_formula_units_Z 8
_cell_length_a 21.54155(63)
_cell_length_b 21.54155(63)
_cell_length_c 21.54155(63)
_cell_measurement_temperature 398
_cell_volume 9996.1(5)
_computing_structure_refinement TOPAS
_diffrn_ambient_temperature 398
_diffrn_detector XCelerator
_diffrn_measurement_device_type 'PanAlytical X'Pert Pro'
_pd_phase_name F4_UiO-66(Ce)
_pd_proc_ls_prof_R_factor 0.08382
_pd_proc_ls_prof_wR_expected 0.05760
_pd_proc_ls_prof_wR_factor 0.10629
_refine_ls_goodness_of_fit_all 1.845
_refine_ls_number_parameters 31
_refine_ls_R_Fsqd_factor 0.08997
_refine_ls_shift/su_max 0.001
_refine_ls_shift/su_mean 0.001
_cod_data_source_file sc8b03765_si_002.cif
_cod_data_source_block UiO
_cod_original_cell_volume 9996.11(88)
_cod_database_code 4517033

loop_
_symmetry_equiv_pos_as_xyz
'x, y, z'
'-x, -y, z'
'-x, y, -z'
'x, -y, -z'
'z, x, y'
'z, -x, -y'
'-z, -x, y'
'-z, x, -y'
'y, z, x'
'-y, z, -x'
'y, -z, -x'
'-y, -z, x'
'y, x, -z'
'-y, -x, -z'
'y, -x, z'
'-y, x, z'
'x, z, -y'
'-x, z, y'
'-x, -z, -y'
'x, -z, y'
'z, y, -x'
'z, -y, x'
'-z, y, x'
'-z, -y, -x'
'x, y+1/2, z+1/2'
'-x, -y+1/2, z+1/2'
'-x, y+1/2, -z+1/2'
'x, -y+1/2, -z+1/2'
'z, x+1/2, y+1/2'
'z, -x+1/2, -y+1/2'
'-z, -x+1/2, y+1/2'
'-z, x+1/2, -y+1/2'
'y, z+1/2, x+1/2'
'-y, z+1/2, -x+1/2'
'y, -z+1/2, -x+1/2'
'-y, -z+1/2, x+1/2'
'y, x+1/2, -z+1/2'
'-y, -x+1/2, -z+1/2'
'y, -x+1/2, z+1/2'
'-y, x+1/2, z+1/2'
'x, z+1/2, -y+1/2'
'-x, z+1/2, y+1/2'
'-x, -z+1/2, -y+1/2'
'x, -z+1/2, y+1/2'
'z, y+1/2, -x+1/2'
'z, -y+1/2, x+1/2'
'-z, y+1/2, x+1/2'
'-z, -y+1/2, -x+1/2'
'x+1/2, y, z+1/2'
'-x+1/2, -y, z+1/2'
'-x+1/2, y, -z+1/2'
'x+1/2, -y, -z+1/2'
'z+1/2, x, y+1/2'
'z+1/2, -x, -y+1/2'
'-z+1/2, -x, y+1/2'
'-z+1/2, x, -y+1/2'
'y+1/2, z, x+1/2'
'-y+1/2, z, -x+1/2'
'y+1/2, -z, -x+1/2'
'-y+1/2, -z, x+1/2'
'y+1/2, x, -z+1/2'
'-y+1/2, -x, -z+1/2'
'y+1/2, -x, z+1/2'
'-y+1/2, x, z+1/2'
'x+1/2, z, -y+1/2'
'-x+1/2, z, y+1/2'
'-x+1/2, -z, -y+1/2'
'x+1/2, -z, y+1/2'
'z+1/2, y, -x+1/2'
'z+1/2, -y, x+1/2'
'-z+1/2, y, x+1/2'
'-z+1/2, -y, -x+1/2'
'x+1/2, y+1/2, z'
'-x+1/2, -y+1/2, z'
'-x+1/2, y+1/2, -z'
'x+1/2, -y+1/2, -z'
'z+1/2, x+1/2, y'
'z+1/2, -x+1/2, -y'
'-z+1/2, -x+1/2, y'
'-z+1/2, x+1/2, -y'
'y+1/2, z+1/2, x'
'-y+1/2, z+1/2, -x'
'y+1/2, -z+1/2, -x'
'-y+1/2, -z+1/2, x'
'y+1/2, x+1/2, -z'
'-y+1/2, -x+1/2, -z'
'y+1/2, -x+1/2, z'
'-y+1/2, x+1/2, z'
'x+1/2, z+1/2, -y'
'-x+1/2, z+1/2, y'
'-x+1/2, -z+1/2, -y'
'x+1/2, -z+1/2, y'
'z+1/2, y+1/2, -x'
'z+1/2, -y+1/2, x'
'-z+1/2, y+1/2, x'
'-z+1/2, -y+1/2, -x'
'-x, -y, -z'
'x, y, -z'
'x, -y, z'
'-x, y, z'
'-z, -x, -y'
'-z, x, y'
'z, x, -y'
'z, -x, y'
'-y, -z, -x'
'y, -z, x'
'-y, z, x'
'y, z, -x'
'-y, -x, z'
'y, x, z'
'-y, x, -z'
'y, -x, -z'
'-x, -z, y'
'x, -z, -y'
'x, z, y'
'-x, z, -y'
'-z, -y, x'
'-z, y, -x'
'z, -y, -x'
'z, y, x'
'-x, -y+1/2, -z+1/2'
'x, y+1/2, -z+1/2'
'x, -y+1/2, z+1/2'
'-x, y+1/2, z+1/2'
'-z, -x+1/2, -y+1/2'
'-z, x+1/2, y+1/2'
'z, x+1/2, -y+1/2'
'z, -x+1/2, y+1/2'
'-y, -z+1/2, -x+1/2'
'y, -z+1/2, x+1/2'
'-y, z+1/2, x+1/2'
'y, z+1/2, -x+1/2'
'-y, -x+1/2, z+1/2'
'y, x+1/2, z+1/2'
'-y, x+1/2, -z+1/2'
'y, -x+1/2, -z+1/2'
'-x, -z+1/2, y+1/2'
'x, -z+1/2, -y+1/2'
'x, z+1/2, y+1/2'
'-x, z+1/2, -y+1/2'
'-z, -y+1/2, x+1/2'
'-z, y+1/2, -x+1/2'
'z, -y+1/2, -x+1/2'
'z, y+1/2, x+1/2'
'-x+1/2, -y, -z+1/2'
'x+1/2, y, -z+1/2'
'x+1/2, -y, z+1/2'
'-x+1/2, y, z+1/2'
'-z+1/2, -x, -y+1/2'
'-z+1/2, x, y+1/2'
'z+1/2, x, -y+1/2'
'z+1/2, -x, y+1/2'
'-y+1/2, -z, -x+1/2'
'y+1/2, -z, x+1/2'
'-y+1/2, z, x+1/2'
'y+1/2, z, -x+1/2'
'-y+1/2, -x, z+1/2'
'y+1/2, x, z+1/2'
'-y+1/2, x, -z+1/2'
'y+1/2, -x, -z+1/2'
'-x+1/2, -z, y+1/2'
'x+1/2, -z, -y+1/2'
'x+1/2, z, y+1/2'
'-x+1/2, z, -y+1/2'
'-z+1/2, -y, x+1/2'
'-z+1/2, y, -x+1/2'
'z+1/2, -y, -x+1/2'
'z+1/2, y, x+1/2'
'-x+1/2, -y+1/2, -z'
'x+1/2, y+1/2, -z'
'x+1/2, -y+1/2, z'
'-x+1/2, y+1/2, z'
'-z+1/2, -x+1/2, -y'
'-z+1/2, x+1/2, y'
'z+1/2, x+1/2, -y'
'z+1/2, -x+1/2, y'
'-y+1/2, -z+1/2, -x'
'y+1/2, -z+1/2, x'
'-y+1/2, z+1/2, x'
'y+1/2, z+1/2, -x'
'-y+1/2, -x+1/2, z'
'y+1/2, x+1/2, z'
'-y+1/2, x+1/2, -z'
'y+1/2, -x+1/2, -z'
'-x+1/2, -z+1/2, y'
'x+1/2, -z+1/2, -y'
'x+1/2, z+1/2, y'
'-x+1/2, z+1/2, -y'
'-z+1/2, -y+1/2, x'
'-z+1/2, y+1/2, -x'
'z+1/2, -y+1/2, -x'
'z+1/2, y+1/2, x'

loop_
_atom_site_label
_atom_site_type_symbol
_atom_site_symmetry_multiplicity
_atom_site_fract_x
_atom_site_fract_y
_atom_site_fract_z
_atom_site_occupancy
_atom_site_B_iso_or_equiv
Ce Ce 24 0 0 0.87433(21) 1 0.500(73)
O1 O 32 0.93650(89) 0.93650(89) 0.06350(89) 1 1.66(38)
O2 O 96 0.10427(71) 0 0.17978(37) 1 1.66(38)
C1 C 48 0.16301(57) 0 0.16301(57) 1 1.66(38)
C2 C 48 0.2120(13) 0 0.2120(13) 1 1.66(38)
C3 C 192 0.2954768 0.04570005 0.2473482 0.5 1.66(38)
F1 F 192 0.3396449 0.09008498 0.2447728 0.5 1.66(38)

loop_
_diffrn_radiation_wavelength
_diffrn_radiation_wavelength_wt
_diffrn_radiation_type
_diffrn_radiation_wavelength_id
1.540500 1.000 'Cu K\a' 1
1.544300 0.500 'Cu K\a' 2

loop_
_geom_angle_atom_site_label_1
_geom_angle_atom_site_label_2
_geom_angle_atom_site_label_3
_geom_angle
_geom_angle_site_symmetry_1
_geom_angle_site_symmetry_3
O1 Ce O1 110.6(15) 3_646 4_466
O1 Ce O1 71.10(76) 3_646 13_446
O1 Ce O2 141.096(89) 3_646 3_556
O1 Ce O2 75.29(61) 3_646 4_556
O2 Ce O2 77.75(20) 3_556 13_556
O2 Ce O2 125.16(48) 3_556 4_556
Ce O1 Ce 108.89(78) 3_666 5_565
Ce O2 C1 136.65(83) 3_556 .
O2 C1 O2 121.9(15) 22_555 .
O2 C1 C2 119.07(76) . .
C1 C2 C3 112.377(11) . 51_555
C2 C3 F1 129.635(6) 51_555 .

loop_
_geom_bond_atom_site_label_1
_geom_bond_atom_site_label_2
_geom_bond_distance
_geom_bond_site_symmetry_2
Ce O1 2.353(12) 97_666
Ce O2 2.531(14) 13_556
C1 O2 1.316(17) .
C1 C2 1.492(43) .
C2 C3 1.33(72) 72_555
C3 F1 1.35 .
